data_1526500
loop_
_publ_author_name
'Jobic, S.'
'Brec, R.'
'Pasturel, A.'
'Whangbo Myunghwan'
'Koo, H.-J.'

_publ_section_title
;
 Theoretical study of possible iridium ditelluride phases attainable under
 high pressure
;
_journal_name_full 'Journal of Solid State Chemistry'
_journal_page_first 63
_journal_page_last 68
_journal_volume 162
_journal_year 2001
_chemical_formula_sum 'Ir Te2'
_space_group_IT_number 136
_symmetry_space_group_name_Hall '-P 4n 2n'
_symmetry_space_group_name_H-M 'P 42/m n m'
_cell_angle_alpha 90
_cell_angle_beta 90
_cell_angle_gamma 90
_cell_formula_units_Z 2
_cell_length_a 6.1472
_cell_length_b 6.1472
_cell_length_c 4.2017
_cell_volume 158.774
_citation_journal_id_ASTM JSSCBI
_cod_data_source_file Jobic_JSSCBI_2001_1739.cif
_cod_data_source_block Ir1Te2
_cod_original_cell_volume 158.7741
_cod_original_formula_sum 'Ir1 Te2'
_cod_database_code 1526500

loop_
_symmetry_equiv_pos_as_xyz
x,y,z
-y+1/2,x+1/2,z+1/2
-x,-y,z
y+1/2,-x+1/2,z+1/2
x+1/2,-y+1/2,-z+1/2
y,x,-z
-x+1/2,y+1/2,-z+1/2
-y,-x,-z
-x,-y,-z
y-1/2,-x-1/2,-z-1/2
x,y,-z
-y-1/2,x-1/2,-z-1/2
-x-1/2,y-1/2,z-1/2
-y,-x,z
x-1/2,-y-1/2,z-1/2
y,x,z

loop_
_atom_site_label
_atom_site_type_symbol
_atom_site_fract_x
_atom_site_fract_y
_atom_site_fract_z
_atom_site_occupancy
_atom_site_U_iso_or_equiv
Ir1 Ir+4 0 0 0 1 0.0
Te1 Te-2 0.3066 0.3066 0 1 0.0
